data_1540108
loop_
_publ_author_name
'Hoppe, R.'
'Baier, R.'
'Carl, W.'
'Untenecker, H.'
'Glaum, H.'

_publ_section_title
;
 Zum Aufbau von A2 (Hg O2) (A=K, Rb), Rb2 (Ni O2) und Rb1,4 K0,6 (Ni O2)
;
_journal_name_full 'Zeitschrift fuer Anorganische und Allgemeine Chemie'
_journal_page_first 69
_journal_page_last 76
_journal_volume 567
_journal_year 1988
_chemical_formula_sum 'Hg K2 O2'
_chemical_name_systematic 'K2 (Hg O2)'
_space_group_IT_number 139
_symmetry_space_group_name_Hall '-I 4 2'
_symmetry_space_group_name_H-M 'I 4/m m m'
_cell_angle_alpha 90
_cell_angle_beta 90
_cell_angle_gamma 90
_cell_formula_units_Z 2
_cell_length_a 3.92
_cell_length_b 3.92
_cell_length_c 13.974
_cell_volume 214.730
_citation_journal_id_ASTM ZAACAB
_cod_data_source_file Hoppe_ZAACAB_1988_1474.cif
_cod_data_source_block Hg1K2O2
_cod_original_cell_volume 214.7301
_cod_original_formula_sum 'Hg1 K2 O2'
_cod_database_code 1540108

loop_
_symmetry_equiv_pos_as_xyz
x,y,z
-y,x,z
-x,-y,z
y,-x,z
x,-y,-z
y,x,-z
-x,y,-z
-y,-x,-z
-x,-y,-z
y,-x,-z
x,y,-z
-y,x,-z
-x,y,z
-y,-x,z
x,-y,z
y,x,z
x+1/2,y+1/2,z+1/2
-y+1/2,x+1/2,z+1/2
-x+1/2,-y+1/2,z+1/2
y+1/2,-x+1/2,z+1/2
x+1/2,-y+1/2,-z+1/2
y+1/2,x+1/2,-z+1/2
-x+1/2,y+1/2,-z+1/2
-y+1/2,-x+1/2,-z+1/2
-x+1/2,-y+1/2,-z+1/2
y+1/2,-x+1/2,-z+1/2
x+1/2,y+1/2,-z+1/2
-y+1/2,x+1/2,-z+1/2
-x+1/2,y+1/2,z+1/2
-y+1/2,-x+1/2,z+1/2
x+1/2,-y+1/2,z+1/2
y+1/2,x+1/2,z+1/2

loop_
_atom_site_label
_atom_site_type_symbol
_atom_site_fract_x
_atom_site_fract_y
_atom_site_fract_z
_atom_site_occupancy
_atom_site_U_iso_or_equiv
Hg1 Hg+2 0 0 0 1 0.0
O1 O-2 0 0 0.1399 1 0.0
K1 K+1 0 0 0.3302 1 0.0
